data_8000561
loop_
_publ_author_name
'Lin, Jiawei'
'Liu, Kunjie'
'Ruan, Hang'
'Sun, Niu'
'Chen, Xin'
'Zhao, Jing'
'Guo, Zhongnan'
'Liu, Quanlin'
'Yuan, Wenxia'

_publ_section_title
;
 Zero-Dimensional Lead-Free Halide with Indirect Optical Gap and Enhanced
 Photoluminescence by Sb Doping.
;
_journal_name_full 'The journal of physical chemistry letters'
_journal_page_first 198
_journal_page_last 207
_journal_paper_doi 10.1021/acs.jpclett.1c03649
_journal_year 2021
_chemical_formula_moiety 'Br5 Sb, 2(C7 H8 N3)'
_chemical_formula_sum 'C14 H16 Br5 N6 Sb'
_chemical_formula_weight 789.63
_space_group_crystal_system monoclinic
_space_group_IT_number 14
_space_group_name_Hall '-P 2yn'
_space_group_name_H-M_alt 'P 1 21/n 1'
_atom_sites_solution_hydrogens geom
_atom_sites_solution_primary dual
_audit_creation_date 2021-04-21
_audit_creation_method
;
Olex2 1.2
(compiled 2018.05.29 svn.r3508 for OlexSys, GUI svn.r5506)
;
_cell_angle_alpha 90
_cell_angle_beta 108.667(2)
_cell_angle_gamma 90
_cell_formula_units_Z 4
_cell_length_a 10.3309(6)
_cell_length_b 15.6212(10)
_cell_length_c 14.2713(9)
_cell_measurement_reflns_used 9661
_cell_measurement_temperature 150(2)
_cell_measurement_theta_max 26.35
_cell_measurement_theta_min 3.01
_cell_volume 2182.0(2)
_computing_cell_refinement 'SAINT V8.40B (?, 2016)'
_computing_data_reduction 'SAINT V8.40B (?, 2016)'
_computing_molecular_graphics 'Olex2 (Dolomanov et al., 2009)'
_computing_publication_material 'Olex2 (Dolomanov et al., 2009)'
_computing_structure_refinement 'ShelXL (Sheldrick, 2015)'
_computing_structure_solution 'ShelXT (Sheldrick, 2015)'
_diffrn_ambient_temperature 150.0
_diffrn_measured_fraction_theta_full 0.989
_diffrn_measured_fraction_theta_max 0.989
_diffrn_measurement_device_type 'Bruker APEX-II CCD'
_diffrn_measurement_method '\f and \w scans'
_diffrn_radiation_type MoK\a
_diffrn_radiation_wavelength 0.71073
_diffrn_reflns_av_R_equivalents 0.0527
_diffrn_reflns_av_unetI/netI 0.0246
_diffrn_reflns_Laue_measured_fraction_full 0.989
_diffrn_reflns_Laue_measured_fraction_max 0.989
_diffrn_reflns_limit_h_max 12
_diffrn_reflns_limit_h_min -12
_diffrn_reflns_limit_k_max 19
_diffrn_reflns_limit_k_min -19
_diffrn_reflns_limit_l_max 17
_diffrn_reflns_limit_l_min -17
_diffrn_reflns_number 43994
_diffrn_reflns_point_group_measured_fraction_full 0.989
_diffrn_reflns_point_group_measured_fraction_max 0.989
_diffrn_reflns_theta_full 25.242
_diffrn_reflns_theta_max 26.400
_diffrn_reflns_theta_min 2.143
_diffrn_standards_number 0
_exptl_absorpt_coefficient_mu 10.433
_exptl_absorpt_correction_T_max 0.0276
_exptl_absorpt_correction_T_min 0.0097
_exptl_absorpt_correction_type multi-scan
_exptl_absorpt_process_details
'SADABS-2016/2 (Bruker,2016/2) was used for absorption correction. wR2(int) was 0.0992 before and 0.0553 after correction. The Ratio of minimum to maximum transmission is 0.3514. The \l/2 correction factor is Not present.'
_exptl_crystal_colour 'clear colourless'
_exptl_crystal_colour_lustre clear
_exptl_crystal_colour_primary colourless
_exptl_crystal_density_diffrn 2.404
_exptl_crystal_description plate
_exptl_crystal_F_000 1472
_refine_diff_density_max 0.456
_refine_diff_density_min -0.299
_refine_diff_density_rms 0.072
_refine_ls_extinction_method none
_refine_ls_goodness_of_fit_ref 1.048
_refine_ls_hydrogen_treatment constr
_refine_ls_matrix_type full
_refine_ls_number_parameters 235
_refine_ls_number_reflns 4421
_refine_ls_number_restraints 0
_refine_ls_restrained_S_all 1.048
_refine_ls_R_factor_all 0.0271
_refine_ls_R_factor_gt 0.0212
_refine_ls_shift/su_max 0.001
_refine_ls_shift/su_mean 0.000
_refine_ls_structure_factor_coef Fsqd
_refine_ls_weighting_details 'w=1/[\s^2^(Fo^2^)+(0.0252P)^2^+0.6449P] where P=(Fo^2^+2Fc^2^)/3'
_refine_ls_weighting_scheme calc
_refine_ls_wR_factor_gt 0.0492
_refine_ls_wR_factor_ref 0.0508
_reflns_Friedel_coverage 0.000
_reflns_number_gt 3841
_reflns_number_total 4421
_reflns_threshold_expression 'I > 2\s(I)'
_cod_data_source_file jz1c03649_si_004.cif
_cod_data_source_block mo_0416_10_0m
_cod_database_code 8000561
_shelx_shelxl_version_number 2014/7
_shelx_space_group_comment
;
The symmetry employed for this shelxl refinement is uniquely defined
by the following loop, which should always be used as a source of
symmetry information in preference to the above space-group names.
They are only intended as comments.
;
_olex2_refinement_description
;
1. Fixed Uiso
 At 1.2 times of:
  All C(H) groups, All N(H) groups, All N(H,H) groups
2.a Aromatic/amide H refined with riding coordinates:
 N2(H2), N5(H5A), N6(H6A), N3(H3), C3(H3A), C6(H6), C13(H13), C5(H5), C4(H4),
 C12(H12), C10(H10), C11(H11)
2.b X=CH2 refined with riding coordinates:
 N1(H1A,H1B), N4(H4A,H4B)
;
_olex2_submission_special_instructions 'No special instructions were received'

loop_
_space_group_symop_operation_xyz
'x, y, z'
'-x+1/2, y+1/2, -z+1/2'
'-x, -y, -z'
'x-1/2, -y-1/2, z-1/2'

loop_
_atom_site_label
_atom_site_type_symbol
_atom_site_fract_x
_atom_site_fract_y
_atom_site_fract_z
_atom_site_U_iso_or_equiv
_atom_site_adp_type
_atom_site_occupancy
_atom_site_site_symmetry_order
_atom_site_calc_flag
_atom_site_refinement_flags_posn
_atom_site_refinement_flags_adp
_atom_site_refinement_flags_occupancy
_atom_site_disorder_assembly
_atom_site_disorder_group
Sb1 Sb 0.63155(2) 0.43085(2) 0.43847(2) 0.03133(6) Uani 1 1 d . . . . .
Br1 Br 0.70257(3) 0.26537(2) 0.46178(2) 0.03807(8) Uani 1 1 d . . . . .
Br2 Br 0.54195(3) 0.61066(2) 0.42689(2) 0.04082(8) Uani 1 1 d . . . . .
Br3 Br 0.39508(3) 0.39195(2) 0.26245(2) 0.04204(8) Uani 1 1 d . . . . .
Br5 Br 0.76777(4) 0.45275(2) 0.31375(3) 0.04648(9) Uani 1 1 d . . . . .
Br4 Br 0.84728(3) 0.47795(2) 0.58854(3) 0.04535(9) Uani 1 1 d . . . . .
N2 N 0.3601(3) 0.19719(17) 0.39946(19) 0.0397(6) Uani 1 1 d . . . . .
H2 H 0.3866 0.2510 0.4068 0.048 Uiso 1 1 calc R . . . .
N5 N 0.1096(3) 0.33097(17) 0.5599(2) 0.0407(6) Uani 1 1 d . . . . .
H5A H 0.1294 0.3843 0.5498 0.049 Uiso 1 1 calc R . . . .
N6 N 0.0799(3) 0.21545(17) 0.6343(2) 0.0417(6) Uani 1 1 d . . . . .
H6A H 0.0768 0.1799 0.6814 0.050 Uiso 1 1 calc R . . . .
N3 N 0.2725(3) 0.07736(17) 0.3295(2) 0.0425(6) Uani 1 1 d . . . . .
H3 H 0.2327 0.0394 0.2838 0.051 Uiso 1 1 calc R . . . .
N1 N 0.2666(3) 0.1961(2) 0.2257(2) 0.0546(8) Uani 1 1 d . . . . .
H1A H 0.2249 0.1668 0.1718 0.066 Uiso 1 1 calc R . . . .
H1B H 0.2874 0.2503 0.2214 0.066 Uiso 1 1 calc R . . . .
N4 N 0.1522(3) 0.3387(2) 0.7328(2) 0.0556(8) Uani 1 1 d . . . . .
H4A H 0.1533 0.3116 0.7871 0.067 Uiso 1 1 calc R . . . .
H4B H 0.1750 0.3931 0.7354 0.067 Uiso 1 1 calc R . . . .
C1 C 0.2981(3) 0.1588(2) 0.3129(3) 0.0418(7) Uani 1 1 d . . . . .
C8 C 0.1163(3) 0.2976(2) 0.6474(2) 0.0408(7) Uani 1 1 d . . . . .
C2 C 0.3762(3) 0.1386(2) 0.4765(2) 0.0380(7) Uani 1 1 d . . . . .
C3 C 0.4366(4) 0.1457(2) 0.5773(3) 0.0442(7) Uani 1 1 d . . . . .
H3A H 0.4756 0.1979 0.6077 0.053 Uiso 1 1 calc R . . . .
C9 C 0.0664(3) 0.2682(2) 0.4869(2) 0.0378(7) Uani 1 1 d . . . . .
C14 C 0.0473(3) 0.1947(2) 0.5345(2) 0.0381(7) Uani 1 1 d . . . . .
C7 C 0.3192(3) 0.0621(2) 0.4318(3) 0.0398(7) Uani 1 1 d . . . . .
C6 C 0.3203(3) -0.0107(2) 0.4865(3) 0.0456(8) Uani 1 1 d . . . . .
H6 H 0.2815 -0.0629 0.4562 0.055 Uiso 1 1 calc R . . . .
C13 C 0.0021(4) 0.1199(2) 0.4842(3) 0.0531(9) Uani 1 1 d . . . . .
H13 H -0.0124 0.0697 0.5171 0.064 Uiso 1 1 calc R . . . .
C5 C 0.3808(4) -0.0040(2) 0.5877(3) 0.0512(9) Uani 1 1 d . . . . .
H5 H 0.3836 -0.0529 0.6279 0.061 Uiso 1 1 calc R . . . .
C4 C 0.4373(4) 0.0721(2) 0.6320(3) 0.0517(9) Uani 1 1 d . . . . .
H4 H 0.4777 0.0740 0.7019 0.062 Uiso 1 1 calc R . . . .
C12 C -0.0212(4) 0.1214(3) 0.3833(3) 0.0621(11) Uani 1 1 d . . . . .
H12 H -0.0501 0.0706 0.3457 0.075 Uiso 1 1 calc R . . . .
C10 C 0.0414(4) 0.2706(3) 0.3863(3) 0.0507(9) Uani 1 1 d . . . . .
H10 H 0.0543 0.3213 0.3536 0.061 Uiso 1 1 calc R . . . .
C11 C -0.0030(4) 0.1962(3) 0.3362(3) 0.0616(11) Uani 1 1 d . . . . .
H11 H -0.0220 0.1954 0.2665 0.074 Uiso 1 1 calc R . . . .

loop_
_atom_site_aniso_label
_atom_site_aniso_U_11
_atom_site_aniso_U_22
_atom_site_aniso_U_33
_atom_site_aniso_U_23
_atom_site_aniso_U_13
_atom_site_aniso_U_12
Sb1 0.03246(10) 0.02737(10) 0.03612(11) 0.00074(8) 0.01370(8) 0.00030(7)
Br1 0.03759(16) 0.02862(15) 0.04929(18) 0.00099(12) 0.01571(13) 0.00382(12)
Br2 0.04453(17) 0.03223(16) 0.05063(18) 0.00866(13) 0.02216(14) 0.00607(13)
Br3 0.04225(17) 0.03415(16) 0.04321(17) -0.00401(13) 0.00455(13) 0.00471(12)
Br5 0.05058(19) 0.04483(19) 0.0546(2) 0.00533(15) 0.03166(16) 0.00079(14)
Br4 0.03904(17) 0.04144(18) 0.04879(19) -0.00575(14) 0.00457(14) -0.00286(13)
N2 0.0411(14) 0.0316(14) 0.0453(15) -0.0052(11) 0.0122(12) -0.0079(11)
N5 0.0460(15) 0.0307(14) 0.0471(15) 0.0037(11) 0.0171(12) -0.0057(11)
N6 0.0517(16) 0.0339(14) 0.0418(15) 0.0044(11) 0.0180(12) 0.0012(12)
N3 0.0433(15) 0.0357(15) 0.0446(15) -0.0061(12) 0.0083(12) -0.0096(12)
N1 0.067(2) 0.0422(17) 0.0461(17) 0.0010(13) 0.0066(15) -0.0130(14)
N4 0.077(2) 0.0430(17) 0.0438(17) -0.0039(13) 0.0155(15) -0.0061(15)
C1 0.0375(16) 0.0377(17) 0.0470(18) -0.0012(14) 0.0090(14) -0.0038(13)
C8 0.0428(17) 0.0393(18) 0.0409(17) -0.0006(14) 0.0142(14) -0.0020(14)
C2 0.0348(15) 0.0362(16) 0.0460(18) -0.0024(14) 0.0171(13) -0.0016(13)
C3 0.0496(18) 0.0400(18) 0.0468(18) -0.0069(14) 0.0207(15) -0.0025(14)
C9 0.0319(14) 0.0383(17) 0.0455(17) 0.0017(14) 0.0154(13) 0.0045(13)
C14 0.0345(15) 0.0356(16) 0.0447(17) 0.0000(13) 0.0135(13) 0.0047(12)
C7 0.0327(15) 0.0381(17) 0.0511(19) -0.0040(14) 0.0169(14) -0.0048(13)
C6 0.0466(18) 0.0368(17) 0.059(2) 0.0000(15) 0.0240(16) -0.0063(14)
C13 0.051(2) 0.0364(18) 0.070(2) -0.0080(17) 0.0157(18) 0.0051(15)
C5 0.060(2) 0.046(2) 0.058(2) 0.0081(17) 0.0343(19) -0.0006(16)
C4 0.062(2) 0.055(2) 0.0442(19) -0.0006(16) 0.0255(17) 0.0013(18)
C12 0.056(2) 0.058(3) 0.065(3) -0.028(2) 0.0082(19) 0.0059(19)
C10 0.051(2) 0.060(2) 0.0443(19) 0.0029(17) 0.0198(16) 0.0105(17)
C11 0.055(2) 0.082(3) 0.047(2) -0.009(2) 0.0145(17) 0.017(2)

loop_
_atom_type_symbol
_atom_type_description
_atom_type_scat_dispersion_real
_atom_type_scat_dispersion_imag
_atom_type_scat_source
C C 0.0033 0.0016 'International Tables Vol C Tables 4.2.6.8 and 6.1.1.4'
H H 0.0000 0.0000 'International Tables Vol C Tables 4.2.6.8 and 6.1.1.4'
Br Br -0.2901 2.4595 'International Tables Vol C Tables 4.2.6.8 and 6.1.1.4'
N N 0.0061 0.0033 'International Tables Vol C Tables 4.2.6.8 and 6.1.1.4'
Sb Sb -0.5866 1.5461 'International Tables Vol C Tables 4.2.6.8 and 6.1.1.4'

loop_
_geom_angle_atom_site_label_1
_geom_angle_atom_site_label_2
_geom_angle_atom_site_label_3
_geom_angle
_geom_angle_site_symmetry_1
_geom_angle_site_symmetry_3
_geom_angle_publ_flag
Br1 Sb1 Br2 174.825(12) . . ?
Br1 Sb1 Br3 91.504(11) . . ?
Br2 Sb1 Br3 89.366(11) . . ?
Br5 Sb1 Br1 91.434(12) . . ?
Br5 Sb1 Br2 93.718(12) . . ?
Br5 Sb1 Br3 85.814(13) . . ?
Br5 Sb1 Br4 90.980(14) . . ?
Br4 Sb1 Br1 92.376(12) . . ?
Br4 Sb1 Br2 87.048(11) . . ?
Br4 Sb1 Br3 175.028(13) . . ?
C1 N2 C2 109.5(3) . . ?
C8 N5 C9 109.4(3) . . ?
C8 N6 C14 109.3(3) . . ?
C1 N3 C7 109.0(3) . . ?
N3 C1 N2 109.0(3) . . ?
N1 C1 N2 125.1(3) . . ?
N1 C1 N3 125.9(3) . . ?
N6 C8 N5 108.5(3) . . ?
N4 C8 N5 126.1(3) . . ?
N4 C8 N6 125.4(3) . . ?
C3 C2 N2 132.0(3) . . ?
C3 C2 C7 122.0(3) . . ?
C7 C2 N2 106.0(3) . . ?
C2 C3 C4 116.1(3) . . ?
C14 C9 N5 106.2(3) . . ?
C10 C9 N5 132.0(3) . . ?
C10 C9 C14 121.8(3) . . ?
C9 C14 N6 106.5(3) . . ?
C13 C14 N6 131.5(3) . . ?
C13 C14 C9 122.0(3) . . ?
C2 C7 N3 106.5(3) . . ?
C6 C7 N3 131.9(3) . . ?
C6 C7 C2 121.6(3) . . ?
C7 C6 C5 116.6(3) . . ?
C14 C13 C12 116.6(4) . . ?
C6 C5 C4 121.8(3) . . ?
C5 C4 C3 121.9(3) . . ?
C13 C12 C11 120.8(4) . . ?
C11 C10 C9 116.3(4) . . ?
C10 C11 C12 122.4(4) . . ?

loop_
_geom_bond_atom_site_label_1
_geom_bond_atom_site_label_2
_geom_bond_distance
_geom_bond_site_symmetry_2
_geom_bond_publ_flag
Sb1 Br1 2.6785(4) . ?
Sb1 Br2 2.9455(4) . ?
Sb1 Br3 2.9528(4) . ?
Sb1 Br5 2.6209(4) . ?
Sb1 Br4 2.6533(4) . ?
N2 C1 1.338(4) . ?
N2 C2 1.399(4) . ?
N5 C8 1.334(4) . ?
N5 C9 1.396(4) . ?
N6 C8 1.334(4) . ?
N6 C14 1.394(4) . ?
N3 C1 1.336(4) . ?
N3 C7 1.404(4) . ?
N1 C1 1.316(4) . ?
N4 C8 1.321(4) . ?
C2 C3 1.377(5) . ?
C2 C7 1.394(4) . ?
C3 C4 1.388(5) . ?
C9 C14 1.380(4) . ?
C9 C10 1.375(5) . ?
C14 C13 1.373(5) . ?
C7 C6 1.377(5) . ?
C6 C5 1.382(5) . ?
C13 C12 1.381(6) . ?
C5 C4 1.385(5) . ?
C12 C11 1.392(6) . ?
C10 C11 1.366(6) . ?
